data_1548999
loop_
_publ_author_name
'Das, Pulakesh'
'Gondo, Satoshi'
'Nagender, Punna'
'Uno, Hiroto'
'Tokunaga, Etsuko'
'Shibata, Norio'

_publ_section_title
;
 Access to benzo-fused nine-membered heterocyclic alkenes with a
 trifluoromethyl carbinol moiety <i>via</i> a double decarboxylative
 formal ring-expansion process under palladium catalysis.
;
_journal_issue 13
_journal_name_full 'Chemical science'
_journal_page_first 3276
_journal_page_last 3281
_journal_paper_doi 10.1039/c7sc05447e
_journal_volume 9
_journal_year 2018
_chemical_formula_moiety 'C23 H20 F3 N O4 S'
_chemical_formula_sum 'C23 H20 F3 N O4 S'
_chemical_formula_weight 463.47
_space_group_IT_number 14
_space_group_name_Hall '-P 2yn'
_space_group_name_H-M_alt 'P 1 21/n 1'
_symmetry_cell_setting monoclinic
_symmetry_Int_Tables_number 14
_symmetry_space_group_name_Hall '-P 2yn'
_symmetry_space_group_name_H-M 'P 1 21/n 1'
_atom_sites_solution_hydrogens geom
_atom_sites_solution_primary direct
_atom_sites_solution_secondary difmap
_audit_update_record
;
2017-09-16 deposited with the CCDC.
2018-02-19 downloaded from the CCDC.
;
_cell_angle_alpha 90.0000
_cell_angle_beta 116.0624(7)
_cell_angle_gamma 90.0000
_cell_formula_units_Z 4
_cell_length_a 14.6966(3)
_cell_length_b 9.11740(17)
_cell_length_c 17.3812(4)
_cell_measurement_reflns_used 16720
_cell_measurement_temperature 173
_cell_measurement_theta_max 27.44
_cell_measurement_theta_min 3.04
_cell_volume 2092.17(8)
_computing_cell_refinement 'RAPID AUTO'
_computing_data_collection 'RAPID AUTO (Rigaku, ????)'
_computing_data_reduction 'RAPID AUTO'
_computing_molecular_graphics 'CrystalStructure 4.0'
_computing_publication_material 'CrystalStructure 4.0 (Rigaku, 2010)'
_computing_structure_refinement 'SHELXL97 (Sheldrick, 2008)'
_computing_structure_solution 'SIR2004 (Burla, et al., 2005)'
_diffrn_ambient_temperature 173
_diffrn_detector_area_resol_mean 10.000
_diffrn_measured_fraction_theta_full 0.998
_diffrn_measured_fraction_theta_max 0.998
_diffrn_measurement_device_type 'Rigaku R-AXIS RAPID'
_diffrn_measurement_method \w
_diffrn_radiation_type 'Mo K\a'
_diffrn_radiation_wavelength 0.71075
_diffrn_reflns_av_R_equivalents 0.0173
_diffrn_reflns_limit_h_max 19
_diffrn_reflns_limit_h_min -19
_diffrn_reflns_limit_k_max 11
_diffrn_reflns_limit_k_min -11
_diffrn_reflns_limit_l_max 22
_diffrn_reflns_limit_l_min -22
_diffrn_reflns_number 19472
_diffrn_reflns_theta_full 27.44
_diffrn_reflns_theta_max 27.44
_diffrn_standards_number 0
_exptl_absorpt_coefficient_mu 0.213
_exptl_absorpt_correction_T_max 0.979
_exptl_absorpt_correction_T_min 0.854
_exptl_absorpt_correction_type multi-scan
_exptl_absorpt_process_details 'ABSCOR (Rigaku, 1995)'
_exptl_crystal_colour colorless
_exptl_crystal_density_diffrn 1.471
_exptl_crystal_density_method 'not measured'
_exptl_crystal_description block
_exptl_crystal_F_000 960.00
_exptl_crystal_size_max 0.300
_exptl_crystal_size_mid 0.150
_exptl_crystal_size_min 0.100
_refine_diff_density_max 0.290
_refine_diff_density_min -0.380
_refine_ls_extinction_method none
_refine_ls_goodness_of_fit_ref 1.096
_refine_ls_hydrogen_treatment constr
_refine_ls_number_parameters 289
_refine_ls_number_reflns 4771
_refine_ls_number_restraints 0
_refine_ls_R_factor_gt 0.0350
_refine_ls_shift/su_max 0.001
_refine_ls_structure_factor_coef Fsqd
_refine_ls_weighting_details 'w = 1/[\s^2^(Fo^2^)+(0.0523P)^2^+0.6593P] where P=(Fo^2^+2Fc^2^)/3'
_refine_ls_weighting_scheme calc
_refine_ls_wR_factor_ref 0.1015
_reflns_number_gt 4101
_reflns_number_total 4771
_reflns_threshold_expression F^2^>2.0\s(F^2^)
_cod_data_source_file c7sc05447e2.cif
_cod_data_source_block 170713Plakesh2
_cod_depositor_comments 'Adding full bibliography for 1548996--1548999.cif.'
_cod_original_cell_volume 2092.16(7)
_cod_database_code 1548999

loop_
_symmetry_equiv_pos_site_id
_symmetry_equiv_pos_as_xyz
1 +X,+Y,+Z
2 1/2-X,1/2+Y,1/2-Z
3 -X,-Y,-Z
4 1/2+X,1/2-Y,1/2+Z

loop_
_atom_site_label
_atom_site_type_symbol
_atom_site_fract_x
_atom_site_fract_y
_atom_site_fract_z
_atom_site_U_iso_or_equiv
_atom_site_adp_type
_atom_site_occupancy
_atom_site_symmetry_multiplicity
_atom_site_calc_flag
_atom_site_refinement_flags
S1 S 0.93559(3) 0.08665(4) 0.63631(2) 0.02800(10) Uani 1.0 4 d .
F1 F 0.95291(8) 0.30041(11) 0.86170(6) 0.0492(3) Uani 1.0 4 d .
F2 F 0.93819(9) 0.53225(13) 0.87476(6) 0.0524(3) Uani 1.0 4 d .
F3 F 1.07936(7) 0.44309(12) 0.88785(6) 0.0478(3) Uani 1.0 4 d .
O1 O 0.97023(8) 0.59280(11) 0.73506(7) 0.0321(3) Uani 1.0 4 d .
O2 O 1.21492(7) 0.55453(11) 0.65622(7) 0.0331(3) Uani 1.0 4 d .
O3 O 1.02408(8) 0.07245(12) 0.62196(7) 0.0375(3) Uani 1.0 4 d .
O4 O 0.94297(9) 0.06600(12) 0.72064(7) 0.0380(3) Uani 1.0 4 d .
N1 N 0.89444(9) 0.25280(13) 0.60647(7) 0.0268(3) Uani 1.0 4 d .
C1 C 0.81382(10) 0.31151(15) 0.62308(9) 0.0280(3) Uani 1.0 4 d .
C2 C 0.71352(11) 0.28104(18) 0.56689(10) 0.0360(4) Uani 1.0 4 d .
C3 C 0.63601(11) 0.34515(19) 0.58018(11) 0.0424(4) Uani 1.0 4 d .
C4 C 0.65795(12) 0.44151(19) 0.64756(12) 0.0416(4) Uani 1.0 4 d .
C5 C 0.75779(12) 0.47378(17) 0.70262(10) 0.0353(4) Uani 1.0 4 d .
C6 C 0.83743(10) 0.40721(15) 0.69208(9) 0.0281(3) Uani 1.0 4 d .
C7 C 0.94721(10) 0.44570(15) 0.74791(9) 0.0277(3) Uani 1.0 4 d .
C8 C 0.97869(12) 0.43196(17) 0.84320(10) 0.0349(4) Uani 1.0 4 d .
C9 C 0.95876(11) 0.61900(16) 0.64958(9) 0.0324(3) Uani 1.0 4 d .
C10 C 1.03919(10) 0.54273(15) 0.63229(8) 0.0273(3) Uani 1.0 4 d .
C11 C 1.02387(11) 0.41481(16) 0.59015(9) 0.0291(3) Uani 1.0 4 d .
C12 C 0.92443(11) 0.33391(16) 0.54691(9) 0.0307(3) Uani 1.0 4 d .
C13 C 1.13474(10) 0.62247(15) 0.66266(8) 0.0277(3) Uani 1.0 4 d .
C14 C 1.16066(12) 0.76298(17) 0.68946(9) 0.0350(3) Uani 1.0 4 d .
C15 C 1.26156(12) 0.78490(19) 0.69951(10) 0.0397(4) Uani 1.0 4 d .
C16 C 1.29053(11) 0.65722(18) 0.67925(10) 0.0380(4) Uani 1.0 4 d .
C17 C 0.84380(10) -0.03662(15) 0.56732(9) 0.0272(3) Uani 1.0 4 d .
C18 C 0.84068(11) -0.06883(16) 0.48792(9) 0.0310(3) Uani 1.0 4 d .
C19 C 0.76913(11) -0.16739(17) 0.43420(9) 0.0338(3) Uani 1.0 4 d .
C20 C 0.70029(11) -0.23464(16) 0.45825(10) 0.0321(3) Uani 1.0 4 d .
C21 C 0.62115(13) -0.33831(19) 0.39867(12) 0.0438(4) Uani 1.0 4 d .
C22 C 0.70545(11) -0.20138(17) 0.53836(10) 0.0349(4) Uani 1.0 4 d .
C23 C 0.77643(11) -0.10285(17) 0.59309(10) 0.0334(3) Uani 1.0 4 d .
H2 H 0.6983 0.2168 0.5198 0.0432 Uiso 1.0 4 calc R
H3 H 0.5675 0.3228 0.5428 0.0508 Uiso 1.0 4 calc R
H4 H 0.6045 0.4856 0.6561 0.0499 Uiso 1.0 4 calc R
H5 H 0.7723 0.5417 0.7480 0.0424 Uiso 1.0 4 calc R
H7 H 0.9906 0.3785 0.7328 0.0333 Uiso 1.0 4 calc R
H9A H 0.9622 0.7258 0.6410 0.0388 Uiso 1.0 4 calc R
H9B H 0.8912 0.5841 0.6079 0.0388 Uiso 1.0 4 calc R
H11 H 1.0810 0.3711 0.5873 0.0349 Uiso 1.0 4 calc R
H12A H 0.8705 0.4054 0.5142 0.0369 Uiso 1.0 4 calc R
H12B H 0.9290 0.2634 0.5054 0.0369 Uiso 1.0 4 calc R
H14 H 1.1195 0.8333 0.6996 0.0420 Uiso 1.0 4 calc R
H15 H 1.3003 0.8725 0.7170 0.0477 Uiso 1.0 4 calc R
H16 H 1.3550 0.6400 0.6806 0.0456 Uiso 1.0 4 calc R
H18 H 0.8871 -0.0238 0.4707 0.0372 Uiso 1.0 4 calc R
H19 H 0.7670 -0.1895 0.3800 0.0405 Uiso 1.0 4 calc R
H21A H 0.6289 -0.3486 0.3457 0.0525 Uiso 1.0 4 calc R
H21B H 0.6293 -0.4344 0.4262 0.0525 Uiso 1.0 4 calc R
H21C H 0.5536 -0.2995 0.3852 0.0525 Uiso 1.0 4 calc R
H22 H 0.6595 -0.2470 0.5559 0.0419 Uiso 1.0 4 calc R
H23 H 0.7790 -0.0809 0.6474 0.0401 Uiso 1.0 4 calc R

loop_
_atom_site_aniso_label
_atom_site_aniso_U_11
_atom_site_aniso_U_22
_atom_site_aniso_U_33
_atom_site_aniso_U_12
_atom_site_aniso_U_13
_atom_site_aniso_U_23
S1 0.02898(17) 0.03021(18) 0.02526(17) 0.00306(13) 0.01234(13) 0.00119(12)
F1 0.0695(7) 0.0476(6) 0.0343(5) -0.0161(5) 0.0262(5) 0.0026(4)
F2 0.0684(7) 0.0589(7) 0.0408(6) 0.0003(6) 0.0342(5) -0.0142(5)
F3 0.0429(6) 0.0617(7) 0.0318(5) -0.0088(5) 0.0100(4) -0.0031(5)
O1 0.0402(6) 0.0270(5) 0.0372(6) -0.0027(5) 0.0245(5) -0.0019(4)
O2 0.0281(5) 0.0317(6) 0.0404(6) 0.0018(4) 0.0157(5) 0.0005(5)
O3 0.0281(5) 0.0425(6) 0.0423(6) 0.0040(5) 0.0159(5) -0.0022(5)
O4 0.0469(7) 0.0396(6) 0.0253(5) 0.0010(5) 0.0139(5) 0.0048(5)
N1 0.0304(6) 0.0276(6) 0.0270(6) 0.0005(5) 0.0170(5) 0.0006(5)
C1 0.0295(7) 0.0283(7) 0.0302(7) 0.0014(6) 0.0170(6) 0.0027(6)
C2 0.0326(7) 0.0389(8) 0.0355(8) -0.0024(7) 0.0139(6) -0.0020(7)
C3 0.0267(7) 0.0483(10) 0.0506(10) -0.0014(7) 0.0156(7) 0.0012(8)
C4 0.0335(8) 0.0452(9) 0.0553(10) 0.0049(7) 0.0279(8) 0.0042(8)
C5 0.0376(8) 0.0358(8) 0.0421(9) 0.0005(7) 0.0263(7) -0.0004(7)
C6 0.0314(7) 0.0286(7) 0.0302(7) 0.0003(6) 0.0189(6) 0.0021(6)
C7 0.0321(7) 0.0278(7) 0.0285(7) -0.0029(6) 0.0180(6) -0.0023(5)
C8 0.0411(8) 0.0369(8) 0.0306(8) -0.0056(7) 0.0192(7) -0.0044(6)
C9 0.0341(7) 0.0302(7) 0.0372(8) 0.0055(6) 0.0197(6) 0.0091(6)
C10 0.0297(7) 0.0305(7) 0.0240(6) 0.0049(6) 0.0140(6) 0.0100(5)
C11 0.0313(7) 0.0335(7) 0.0272(7) 0.0035(6) 0.0172(6) 0.0067(6)
C12 0.0352(7) 0.0360(8) 0.0239(7) -0.0017(6) 0.0156(6) 0.0026(6)
C13 0.0302(7) 0.0313(7) 0.0242(7) 0.0053(6) 0.0144(6) 0.0074(6)
C14 0.0399(8) 0.0340(8) 0.0330(8) 0.0017(7) 0.0177(7) -0.0021(6)
C15 0.0390(8) 0.0398(9) 0.0378(8) -0.0074(7) 0.0145(7) -0.0079(7)
C16 0.0284(7) 0.0429(9) 0.0405(9) -0.0043(7) 0.0131(6) -0.0034(7)
C17 0.0297(7) 0.0253(7) 0.0298(7) 0.0045(6) 0.0158(6) 0.0006(5)
C18 0.0345(7) 0.0325(7) 0.0322(7) 0.0026(6) 0.0203(6) 0.0008(6)
C19 0.0388(8) 0.0349(8) 0.0318(7) 0.0024(6) 0.0193(6) -0.0040(6)
C20 0.0314(7) 0.0268(7) 0.0386(8) 0.0055(6) 0.0158(6) -0.0011(6)
C21 0.0422(9) 0.0370(9) 0.0517(10) -0.0047(7) 0.0201(8) -0.0091(8)
C22 0.0343(8) 0.0343(8) 0.0440(9) 0.0014(6) 0.0244(7) 0.0020(7)
C23 0.0390(8) 0.0360(8) 0.0337(8) 0.0024(6) 0.0238(7) -0.0009(6)

loop_
_atom_type_symbol
_atom_type_description
_atom_type_scat_dispersion_real
_atom_type_scat_dispersion_imag
_atom_type_scat_source
C C 0.0033 0.0016
;
International Tables for Crystallography
(1992, Vol. C, Tables 4.2.6.8 and 6.1.1.4)
;
H H 0.0000 0.0000
;
International Tables for Crystallography
(1992, Vol. C, Table 6.1.1.4)
;
F F 0.0171 0.0103
;
International Tables for Crystallography
(1992, Vol. C, Tables 4.2.6.8 and 6.1.1.4)
;
N N 0.0061 0.0033
;
International Tables for Crystallography
(1992, Vol. C, Tables 4.2.6.8 and 6.1.1.4)
;
O O 0.0106 0.0060
;
International Tables for Crystallography
(1992, Vol. C, Tables 4.2.6.8 and 6.1.1.4)
;
S S 0.1246 0.1234
;
International Tables for Crystallography
(1992, Vol. C, Tables 4.2.6.8 and 6.1.1.4)
;

loop_
_geom_angle_atom_site_label_1
_geom_angle_atom_site_label_2
_geom_angle_atom_site_label_3
_geom_angle
_geom_angle_publ_flag
O3 S1 O4 119.93(7) yes
O3 S1 N1 105.48(8) yes
O3 S1 C17 107.82(8) yes
O4 S1 N1 107.36(7) yes
O4 S1 C17 107.68(8) yes
N1 S1 C17 108.10(6) yes
C7 O1 C9 112.94(11) yes
C13 O2 C16 106.34(12) yes
S1 N1 C1 120.32(11) yes
S1 N1 C12 120.11(12) yes
C1 N1 C12 118.43(12) yes
N1 C1 C2 119.73(14) yes
N1 C1 C6 119.21(12) yes
C2 C1 C6 120.90(16) yes
C1 C2 C3 119.53(15) yes
C2 C3 C4 120.36(14) yes
C3 C4 C5 120.09(18) yes
C4 C5 C6 120.65(16) yes
C1 C6 C5 118.43(12) yes
C1 C6 C7 119.18(15) yes
C5 C6 C7 122.17(13) yes
O1 C7 C6 112.17(11) yes
O1 C7 C8 105.63(12) yes
C6 C7 C8 114.13(15) yes
F1 C8 F2 106.91(17) yes
F1 C8 F3 106.61(12) yes
F1 C8 C7 110.71(12) yes
F2 C8 F3 106.79(12) yes
F2 C8 C7 114.55(12) yes
F3 C8 C7 110.85(16) yes
O1 C9 C10 112.44(11) yes
C9 C10 C11 123.36(14) yes
C9 C10 C13 114.30(12) yes
C11 C10 C13 122.30(15) yes
C10 C11 C12 126.13(16) yes
N1 C12 C11 114.48(12) yes
O2 C13 C10 117.90(12) yes
O2 C13 C14 109.30(14) yes
C10 C13 C14 132.38(15) yes
C13 C14 C15 107.05(16) yes
C14 C15 C16 106.21(15) yes
O2 C16 C15 111.09(16) yes
S1 C17 C18 119.45(13) yes
S1 C17 C23 119.91(13) yes
C18 C17 C23 120.64(13) yes
C17 C18 C19 119.30(17) yes
C18 C19 C20 121.22(16) yes
C19 C20 C21 120.89(17) yes
C19 C20 C22 118.38(13) yes
C21 C20 C22 120.72(17) yes
C20 C22 C23 121.32(18) yes
C17 C23 C22 119.14(17) yes
C1 C2 H2 120.229 no
C3 C2 H2 120.239 no
C2 C3 H3 119.827 no
C4 C3 H3 119.817 no
C3 C4 H4 119.952 no
C5 C4 H4 119.959 no
C4 C5 H5 119.673 no
C6 C5 H5 119.675 no
O1 C7 H7 108.233 no
C6 C7 H7 108.232 no
C8 C7 H7 108.242 no
O1 C9 H9A 109.116 no
O1 C9 H9B 109.113 no
C10 C9 H9A 109.108 no
C10 C9 H9B 109.105 no
H9A C9 H9B 107.850 no
C10 C11 H11 116.932 no
C12 C11 H11 116.939 no
N1 C12 H12A 108.641 no
N1 C12 H12B 108.641 no
C11 C12 H12A 108.642 no
C11 C12 H12B 108.646 no
H12A C12 H12B 107.586 no
C13 C14 H14 126.482 no
C15 C14 H14 126.465 no
C14 C15 H15 126.897 no
C16 C15 H15 126.895 no
O2 C16 H16 124.454 no
C15 C16 H16 124.453 no
C17 C18 H18 120.347 no
C19 C18 H18 120.356 no
C18 C19 H19 119.379 no
C20 C19 H19 119.396 no
C20 C21 H21A 109.466 no
C20 C21 H21B 109.476 no
C20 C21 H21C 109.474 no
H21A C21 H21B 109.461 no
H21A C21 H21C 109.482 no
H21B C21 H21C 109.469 no
C20 C22 H22 119.347 no
C23 C22 H22 119.337 no
C17 C23 H23 120.426 no
C22 C23 H23 120.432 no

loop_
_geom_bond_atom_site_label_1
_geom_bond_atom_site_label_2
_geom_bond_distance
_geom_bond_publ_flag
S1 O3 1.4336(15) yes
S1 O4 1.4339(14) yes
S1 N1 1.6291(13) yes
S1 C17 1.7605(13) yes
F1 C8 1.339(2) yes
F2 C8 1.333(3) yes
F3 C8 1.3389(18) yes
O1 C7 1.4246(18) yes
O1 C9 1.440(2) yes
O2 C13 1.379(2) yes
O2 C16 1.3714(19) yes
N1 C1 1.440(3) yes
N1 C12 1.488(3) yes
C1 C2 1.3924(18) yes
C1 C6 1.398(2) yes
C2 C3 1.387(3) yes
C3 C4 1.384(3) yes
C4 C5 1.386(2) yes
C5 C6 1.400(3) yes
C6 C7 1.5140(18) yes
C7 C8 1.516(3) yes
C9 C10 1.511(3) yes
C10 C11 1.343(2) yes
C10 C13 1.459(2) yes
C11 C12 1.510(2) yes
C13 C14 1.359(2) yes
C14 C15 1.429(3) yes
C15 C16 1.339(3) yes
C17 C18 1.392(3) yes
C17 C23 1.391(3) yes
C18 C19 1.3865(19) yes
C19 C20 1.395(3) yes
C20 C21 1.503(2) yes
C20 C22 1.394(3) yes
C22 C23 1.389(2) yes
C2 H2 0.950 no
C3 H3 0.950 no
C4 H4 0.950 no
C5 H5 0.950 no
C7 H7 1.000 no
C9 H9A 0.990 no
C9 H9B 0.990 no
C11 H11 0.950 no
C12 H12A 0.990 no
C12 H12B 0.990 no
C14 H14 0.950 no
C15 H15 0.950 no
C16 H16 0.950 no
C18 H18 0.950 no
C19 H19 0.950 no
C21 H21A 0.980 no
C21 H21B 0.980 no
C21 H21C 0.980 no
C22 H22 0.950 no
C23 H23 0.950 no

loop_
_geom_contact_atom_site_label_1
_geom_contact_atom_site_label_2
_geom_contact_distance
_geom_contact_publ_flag
_geom_contact_site_symmetry_2
S1 C2 3.4334(16) no .
S1 C6 3.5765(16) no .
S1 C11 3.4919(17) no .
F1 O1 3.5368(16) no .
F1 O4 3.2071(17) no .
F1 C5 3.3764(17) no .
F1 C6 2.8502(16) no .
F2 O1 2.7253(19) no .
F2 C5 3.0488(16) no .
F2 C6 3.0729(17) no .
F3 O1 2.7831(14) no .
O1 C1 3.4232(16) no .
O1 C5 3.114(3) no .
O1 C11 3.368(3) no .
O1 C13 3.190(3) no .
O1 C14 3.580(3) no .
O2 C11 2.8270(18) no .
O3 C11 3.1698(19) no .
O3 C12 2.8019(18) no .
O3 C18 2.9722(16) no .
O4 C1 2.9429(17) no .
O4 C6 3.4137(18) no .
O4 C7 3.4910(18) no .
O4 C23 2.9168(17) no .
N1 C7 2.8395(19) no .
N1 C9 3.4612(19) no .
N1 C10 3.2978(19) no .
N1 C18 3.4697(19) no .
C1 C4 2.773(3) no .
C1 C9 3.427(2) no .
C1 C11 3.507(3) no .
C1 C17 3.403(2) no .
C2 C5 2.780(3) no .
C2 C12 3.303(3) no .
C2 C17 3.470(3) no .
C2 C23 3.598(3) no .
C3 C6 2.7940(18) no .
C5 C8 3.112(2) no .
C6 C9 2.935(3) no .
C6 C12 3.359(3) no .
C7 C10 3.006(3) no .
C7 C11 3.403(3) no .
C7 C12 3.511(3) no .
C9 C12 3.067(2) no .
C9 C14 3.033(3) no .
C10 C16 3.571(3) no .
C17 C20 2.7908(19) no .
C18 C22 2.777(3) no .
C19 C23 2.779(3) no .
F1 C22 3.462(3) no 2_656
F2 C3 3.270(3) no 2_656
F3 C2 3.5151(18) no 4_555
F3 C19 3.2612(19) no 4_555
F3 C20 3.1322(18) no 4_555
F3 C22 3.4005(18) no 4_555
O1 C21 3.5319(19) no 4_555
O2 C12 3.3676(17) no 3_766
O2 C15 3.419(2) no 2_746
O2 C21 3.553(3) no 3_756
O3 C14 3.3612(19) no 1_545
O3 C16 3.4186(17) no 2_746
O3 C18 3.307(3) no 3_756
O4 C4 3.424(3) no 2_646
C2 F3 3.5151(18) no 4_454
C3 F2 3.270(3) no 2_646
C4 O4 3.424(3) no 2_656
C9 C17 3.555(2) no 1_565
C9 C23 3.502(3) no 1_565
C10 C11 3.579(2) no 3_766
C10 C12 3.566(3) no 3_766
C11 C10 3.579(2) no 3_766
C11 C11 3.285(3) no 3_766
C12 O2 3.3676(17) no 3_766
C12 C10 3.566(3) no 3_766
C12 C13 3.376(2) no 3_766
C13 C12 3.376(2) no 3_766
C14 O3 3.3612(19) no 1_565
C15 O2 3.419(2) no 2_756
C16 O3 3.4186(17) no 2_756
C17 C9 3.555(2) no 1_545
C18 O3 3.307(3) no 3_756
C19 F3 3.2612(19) no 4_454
C20 F3 3.1322(18) no 4_454
C21 O1 3.5319(19) no 4_454
C21 O2 3.553(3) no 3_756
C22 F1 3.462(3) no 2_646
C22 F3 3.4005(18) no 4_454
C23 C9 3.502(3) no 1_545
S1 H2 3.3862 no .
S1 H7 3.0581 no .
S1 H12A 3.4758 no .
S1 H12B 2.7549 no .
S1 H18 2.8288 no .
S1 H23 2.8395 no .
F1 H5 3.3441 no .
F1 H7 2.6320 no .
F2 H5 2.4671 no .
F2 H7 3.2129 no .
F3 H7 2.4949 no .
O1 H5 3.0496 no .
O1 H14 3.3450 no .
O2 H11 2.4568 no .
O2 H14 3.1507 no .
O2 H15 3.1514 no .
O3 H7 3.5450 no .
O3 H11 2.9867 no .
O3 H12B 2.5694 no .
O3 H18 2.6613 no .
O4 H7 2.9191 no .
O4 H23 2.5553 no .
N1 H2 2.6214 no .
N1 H7 2.3245 no .
N1 H9B 3.0217 no .
N1 H11 3.0974 no .
N1 H18 3.4223 no .
C1 H3 3.2596 no .
C1 H5 3.2639 no .
C1 H7 2.5312 no .
C1 H9B 2.7939 no .
C1 H12A 2.5285 no .
C1 H12B 3.2062 no .
C2 H4 3.2605 no .
C2 H12A 3.0502 no .
C2 H23 3.5487 no .
C3 H5 3.2553 no .
C4 H2 3.2617 no .
C5 H3 3.2565 no .
C5 H7 3.3414 no .
C5 H9B 3.2258 no .
C6 H2 3.2837 no .
C6 H4 3.2769 no .
C6 H9B 2.5269 no .
C6 H12A 3.3340 no .
C7 H5 2.7157 no .
C7 H9A 3.2221 no .
C7 H9B 2.5367 no .
C8 H5 2.9205 no .
C9 H7 2.5543 no .
C9 H11 3.3492 no .
C9 H12A 2.8860 no .
C9 H14 2.8896 no .
C10 H7 2.6263 no .
C10 H12A 2.7303 no .
C10 H12B 3.2916 no .
C10 H14 2.9272 no .
C11 H7 2.7490 no .
C11 H9A 3.2172 no .
C11 H9B 2.6093 no .
C12 H2 3.3213 no .
C12 H7 2.9640 no .
C12 H9B 2.6498 no .
C12 H18 3.4713 no .
C13 H9A 2.5737 no .
C13 H9B 3.2933 no .
C13 H11 2.5854 no .
C13 H15 3.1607 no .
C13 H16 3.1163 no .
C14 H9A 2.6786 no .
C14 H16 3.1339 no .
C16 H14 3.1311 no .
C17 H2 3.0070 no .
C17 H12B 3.3751 no .
C17 H19 3.2540 no .
C17 H22 3.2532 no .
C18 H2 3.5335 no .
C18 H12B 3.2566 no .
C18 H23 3.2760 no .
C19 H21A 2.5608 no .
C19 H21B 3.1487 no .
C19 H21C 3.1365 no .
C19 H22 3.2541 no .
C20 H18 3.2798 no .
C20 H23 3.2821 no .
C21 H19 2.6736 no .
C21 H22 2.6687 no .
C22 H19 3.2544 no .
C22 H21A 3.3118 no .
C22 H21B 2.7652 no .
C22 H21C 2.7652 no .
C23 H2 3.1859 no .
C23 H18 3.2753 no .
H2 H3 2.3381 no .
H2 H12A 3.0964 no .
H2 H12B 3.5326 no .
H2 H23 3.3743 no .
H3 H4 2.3308 no .
H4 H5 2.3311 no .
H5 H9B 3.5872 no .
H7 H9A 3.4875 no .
H7 H9B 2.7528 no .
H7 H11 3.3337 no .
H7 H12A 3.4227 no .
H9A H12A 3.5496 no .
H9A H14 2.2965 no .
H9B H11 3.5438 no .
H9B H12A 2.2279 no .
H9B H12B 3.5916 no .
H11 H12A 2.7975 no .
H11 H12B 2.2774 no .
H12B H18 2.6965 no .
H14 H15 2.5639 no .
H15 H16 2.4466 no .
H18 H19 2.3327 no .
H19 H21A 2.3482 no .
H19 H21B 3.3386 no .
H19 H21C 3.3305 no .
H21A H22 3.5995 no .
H21B H22 2.7042 no .
H21C H22 2.7189 no .
H22 H23 2.3353 no .
S1 H9A 3.3095 no 1_545
S1 H14 3.3519 no 1_545
S1 H16 3.3507 no 2_746
F1 H2 3.4456 no 4_555
F1 H3 3.0580 no 4_555
F1 H4 2.9693 no 2_646
F1 H16 3.5323 no 2_746
F1 H22 2.6550 no 2_656
F1 H23 3.5116 no 2_656
F2 H3 3.0299 no 2_656
F2 H21C 2.9290 no 4_555
F2 H22 3.3942 no 2_656
F2 H23 3.2119 no 2_656
F3 H2 2.6299 no 4_555
F3 H15 3.1144 no 2_746
F3 H16 3.3157 no 2_746
F3 H21C 3.2697 no 4_555
O1 H21A 3.2613 no 4_555
O1 H21C 3.0092 no 4_555
O2 H12A 2.6864 no 3_766
O2 H12B 3.1461 no 3_766
O2 H14 3.3033 no 2_746
O2 H15 2.8442 no 2_746
O2 H19 3.4191 no 3_756
O2 H21A 2.9771 no 3_756
O2 H21B 3.3725 no 3_756
O3 H9A 3.3451 no 1_545
O3 H14 2.6223 no 1_545
O3 H16 3.1545 no 2_746
O3 H18 2.5189 no 3_756
O3 H19 3.2656 no 3_756
O4 H4 2.6324 no 2_646
O4 H5 3.4460 no 2_646
O4 H9A 3.4577 no 1_545
O4 H14 3.4924 no 1_545
O4 H16 2.7819 no 2_746
O4 H21A 3.3017 no 4_545
O4 H21C 3.5555 no 4_545
C2 H21B 3.4033 no 1_565
C3 H21B 3.3137 no 1_565
C3 H21C 3.1266 no 3_656
C4 H21C 3.1801 no 3_656
C4 H22 3.2613 no 1_565
C4 H23 3.2704 no 2_656
C5 H22 3.4402 no 1_565
C5 H23 2.9274 no 2_656
C7 H15 3.5495 no 2_746
C8 H21C 3.5029 no 4_555
C10 H11 3.5180 no 3_766
C10 H12A 3.3820 no 3_766
C10 H12B 3.1710 no 3_766
C10 H15 3.0664 no 2_746
C11 H11 3.3938 no 3_766
C11 H12A 3.2955 no 3_766
C11 H12B 3.5857 no 3_766
C11 H15 3.2321 no 2_746
C11 H19 3.5409 no 3_756
C12 H11 3.5378 no 3_766
C13 H12A 3.0517 no 3_766
C13 H12B 2.8441 no 3_766
C13 H15 2.9535 no 2_746
C13 H19 3.4597 no 4_555
C14 H12B 3.0568 no 3_766
C14 H18 3.4900 no 3_766
C14 H19 3.0514 no 4_555
C14 H21A 3.0528 no 4_555
C15 H7 3.4072 no 2_756
C15 H11 3.4889 no 2_756
C15 H12B 3.4577 no 3_766
C15 H18 3.5482 no 3_766
C15 H19 3.2227 no 4_555
C16 H7 3.5255 no 2_756
C16 H12A 3.2002 no 3_766
C16 H12B 3.4831 no 3_766
C16 H14 3.5294 no 2_746
C16 H21A 3.1558 no 3_756
C16 H21B 3.2822 no 3_756
C17 H9A 2.7203 no 1_545
C17 H9B 3.5363 no 1_545
C18 H9A 3.0983 no 1_545
C18 H11 3.4570 no 3_756
C19 H9A 3.5997 no 1_545
C19 H9B 3.5642 no 1_545
C19 H11 3.0272 no 3_756
C19 H15 3.5810 no 3_766
C20 H9B 3.3095 no 1_545
C21 H3 3.3490 no 3_656
C21 H4 3.3067 no 3_656
C21 H14 3.4498 no 4_454
C21 H16 3.1646 no 3_756
C22 H9A 3.4559 no 1_545
C22 H9B 3.1364 no 1_545
C23 H5 3.4093 no 2_646
C23 H9A 2.9303 no 1_545
C23 H9B 3.2671 no 1_545
H2 F1 3.4456 no 4_454
H2 F3 2.6299 no 4_454
H2 H16 3.4723 no 3_766
H2 H21B 3.5125 no 1_565
H3 F1 3.0580 no 4_454
H3 F2 3.0299 no 2_646
H3 C21 3.3490 no 3_656
H3 H21B 3.3846 no 1_565
H3 H21B 3.3255 no 3_656
H3 H21C 2.5949 no 3_656
H3 H22 3.0853 no 3_656
H4 F1 2.9693 no 2_656
H4 O4 2.6324 no 2_656
H4 C21 3.3067 no 3_656
H4 H21B 3.1236 no 3_656
H4 H21C 2.7072 no 3_656
H4 H22 3.2964 no 1_565
H4 H23 3.1346 no 2_656
H5 O4 3.4460 no 2_656
H5 C23 3.4093 no 2_656
H5 H22 3.5695 no 1_565
H5 H23 2.5157 no 2_656
H7 C15 3.4072 no 2_746
H7 C16 3.5255 no 2_746
H7 H15 2.8015 no 2_746
H7 H16 3.0229 no 2_746
H9A S1 3.3095 no 1_565
H9A O3 3.3451 no 1_565
H9A O4 3.4577 no 1_565
H9A C17 2.7203 no 1_565
H9A C18 3.0983 no 1_565
H9A C19 3.5997 no 1_565
H9A C22 3.4559 no 1_565
H9A C23 2.9303 no 1_565
H9A H12B 3.5534 no 3_766
H9A H18 3.5103 no 1_565
H9A H21A 3.5008 no 4_555
H9A H23 3.2603 no 1_565
H9B C17 3.5363 no 1_565
H9B C19 3.5642 no 1_565
H9B C20 3.3095 no 1_565
H9B C22 3.1364 no 1_565
H9B C23 3.2671 no 1_565
H9B H22 3.4751 no 1_565
H11 C10 3.5180 no 3_766
H11 C11 3.3938 no 3_766
H11 C12 3.5378 no 3_766
H11 C15 3.4889 no 2_746
H11 C18 3.4570 no 3_756
H11 C19 3.0272 no 3_756
H11 H12A 2.9793 no 3_766
H11 H15 3.0657 no 2_746
H11 H18 3.4178 no 3_756
H11 H19 2.6349 no 3_756
H12A O2 2.6864 no 3_766
H12A C10 3.3820 no 3_766
H12A C11 3.2955 no 3_766
H12A C13 3.0517 no 3_766
H12A C16 3.2002 no 3_766
H12A H11 2.9793 no 3_766
H12A H16 3.5725 no 3_766
H12A H21B 3.5031 no 1_565
H12B O2 3.1461 no 3_766
H12B C10 3.1710 no 3_766
H12B C11 3.5857 no 3_766
H12B C13 2.8441 no 3_766
H12B C14 3.0568 no 3_766
H12B C15 3.4577 no 3_766
H12B C16 3.4831 no 3_766
H12B H9A 3.5534 no 3_766
H12B H14 3.4280 no 3_766
H12B H18 3.3573 no 3_756
H14 S1 3.3519 no 1_565
H14 O2 3.3033 no 2_756
H14 O3 2.6223 no 1_565
H14 O4 3.4924 no 1_565
H14 C16 3.5294 no 2_756
H14 C21 3.4498 no 4_555
H14 H12B 3.4280 no 3_766
H14 H16 3.4066 no 2_756
H14 H18 3.3963 no 3_766
H14 H19 3.2059 no 4_555
H14 H21A 2.4863 no 4_555
H15 F3 3.1144 no 2_756
H15 O2 2.8442 no 2_756
H15 C7 3.5495 no 2_756
H15 C10 3.0664 no 2_756
H15 C11 3.2321 no 2_756
H15 C13 2.9535 no 2_756
H15 C19 3.5810 no 3_766
H15 H7 2.8015 no 2_756
H15 H11 3.0657 no 2_756
H15 H18 3.4985 no 3_766
H15 H19 3.2729 no 3_766
H15 H19 3.5022 no 4_555
H16 S1 3.3507 no 2_756
H16 F1 3.5323 no 2_756
H16 F3 3.3157 no 2_756
H16 O3 3.1545 no 2_756
H16 O4 2.7819 no 2_756
H16 C21 3.1646 no 3_756
H16 H2 3.4723 no 3_766
H16 H7 3.0229 no 2_756
H16 H12A 3.5725 no 3_766
H16 H14 3.4066 no 2_746
H16 H21A 2.7240 no 3_756
H16 H21B 2.7194 no 3_756
H18 O3 2.5189 no 3_756
H18 C14 3.4900 no 3_766
H18 C15 3.5482 no 3_766
H18 H9A 3.5103 no 1_545
H18 H11 3.4178 no 3_756
H18 H12B 3.3573 no 3_756
H18 H14 3.3963 no 3_766
H18 H15 3.4985 no 3_766
H18 H18 3.0449 no 3_756
H19 O2 3.4191 no 3_756
H19 O3 3.2656 no 3_756
H19 C11 3.5409 no 3_756
H19 C13 3.4597 no 4_454
H19 C14 3.0514 no 4_454
H19 C15 3.2227 no 4_454
H19 H11 2.6349 no 3_756
H19 H14 3.2059 no 4_454
H19 H15 3.2729 no 3_766
H19 H15 3.5022 no 4_454
H21A O1 3.2613 no 4_454
H21A O2 2.9771 no 3_756
H21A O4 3.3017 no 4_444
H21A C14 3.0528 no 4_454
H21A C16 3.1558 no 3_756
H21A H9A 3.5008 no 4_454
H21A H14 2.4863 no 4_454
H21A H16 2.7240 no 3_756
H21B O2 3.3725 no 3_756
H21B C2 3.4033 no 1_545
H21B C3 3.3137 no 1_545
H21B C16 3.2822 no 3_756
H21B H2 3.5125 no 1_545
H21B H3 3.3846 no 1_545
H21B H3 3.3255 no 3_656
H21B H4 3.1236 no 3_656
H21B H12A 3.5031 no 1_545
H21B H16 2.7194 no 3_756
H21C F2 2.9290 no 4_454
H21C F3 3.2697 no 4_454
H21C O1 3.0092 no 4_454
H21C O4 3.5555 no 4_444
H21C C3 3.1266 no 3_656
H21C C4 3.1801 no 3_656
H21C C8 3.5029 no 4_454
H21C H3 2.5949 no 3_656
H21C H4 2.7072 no 3_656
H22 F1 2.6550 no 2_646
H22 F2 3.3942 no 2_646
H22 C4 3.2613 no 1_545
H22 C5 3.4402 no 1_545
H22 H3 3.0853 no 3_656
H22 H4 3.2964 no 1_545
H22 H5 3.5695 no 1_545
H22 H9B 3.4751 no 1_545
H23 F1 3.5116 no 2_646
H23 F2 3.2119 no 2_646
H23 C4 3.2704 no 2_646
H23 C5 2.9274 no 2_646
H23 H4 3.1346 no 2_646
H23 H5 2.5157 no 2_646
H23 H9A 3.2603 no 1_545

loop_
_geom_torsion_atom_site_label_1
_geom_torsion_atom_site_label_2
_geom_torsion_atom_site_label_3
_geom_torsion_atom_site_label_4
_geom_torsion
_geom_torsion_publ_flag
O3 S1 N1 C1 -171.49(7) no
O3 S1 N1 C12 20.93(9) no
O3 S1 C17 C18 -31.77(11) no
O3 S1 C17 C23 147.06(9) no
O4 S1 N1 C1 -42.52(10) no
O4 S1 N1 C12 149.91(8) no
O4 S1 C17 C18 -162.51(9) no
O4 S1 C17 C23 16.32(12) no
N1 S1 C17 C18 81.80(11) no
N1 S1 C17 C23 -99.37(11) no
C17 S1 N1 C1 73.38(10) no
C17 S1 N1 C12 -94.19(10) no
C7 O1 C9 C10 -70.05(14) no
C9 O1 C7 C6 -63.64(16) no
C9 O1 C7 C8 171.45(11) no
C13 O2 C16 C15 -0.05(16) no
C16 O2 C13 C10 173.13(11) no
C16 O2 C13 C14 -0.36(14) no
S1 N1 C1 C2 -83.72(14) no
S1 N1 C1 C6 100.97(12) no
S1 N1 C12 C11 -86.01(13) no
C1 N1 C12 C11 106.18(13) no
C12 N1 C1 C2 84.06(15) no
C12 N1 C1 C6 -91.24(14) no
N1 C1 C2 C3 -176.01(12) no
N1 C1 C6 C5 174.20(12) no
N1 C1 C6 C7 -0.4(2) no
C2 C1 C6 C5 -1.0(3) no
C2 C1 C6 C7 -175.70(13) no
C6 C1 C2 C3 -0.8(3) no
C1 C2 C3 C4 1.5(3) no
C2 C3 C4 C5 -0.4(3) no
C3 C4 C5 C6 -1.4(3) no
C4 C5 C6 C1 2.2(3) no
C4 C5 C6 C7 176.65(15) no
C1 C6 C7 O1 108.43(15) no
C1 C6 C7 C8 -131.48(14) no
C5 C6 C7 O1 -66.0(2) no
C5 C6 C7 C8 54.08(18) no
O1 C7 C8 F1 175.09(12) no
O1 C7 C8 F2 54.12(17) no
O1 C7 C8 F3 -66.80(15) no
C6 C7 C8 F1 51.40(17) no
C6 C7 C8 F2 -69.57(16) no
C6 C7 C8 F3 169.51(11) no
O1 C9 C10 C11 99.28(13) no
O1 C9 C10 C13 -82.81(14) no
C9 C10 C11 C12 5.8(3) no
C9 C10 C13 O2 174.37(11) no
C9 C10 C13 C14 -14.0(2) no
C11 C10 C13 O2 -7.69(19) no
C11 C10 C13 C14 163.98(14) no
C13 C10 C11 C12 -171.93(12) no
C10 C11 C12 N1 -77.26(18) no
O2 C13 C14 C15 0.61(15) no
C10 C13 C14 C15 -171.60(14) no
C13 C14 C15 C16 -0.62(16) no
C14 C15 C16 O2 0.41(18) no
S1 C17 C18 C19 179.18(9) no
S1 C17 C23 C22 -179.10(9) no
C18 C17 C23 C22 -0.3(2) no
C23 C17 C18 C19 0.4(2) no
C17 C18 C19 C20 0.0(2) no
C18 C19 C20 C21 178.35(12) no
C18 C19 C20 C22 -0.5(2) no
C19 C20 C22 C23 0.6(2) no
C21 C20 C22 C23 -178.27(12) no
C20 C22 C23 C17 -0.2(2) no
